data_7020455
loop_
_publ_author_name
'Eckshtain-Levi, Meital'
'Lavi, Ronit'
'Yufit, Dmitry'
'Orio, Maylis'
'Wanke, Riccardo'
'Benisvy, Laurent'

_publ_section_title
;
 A novel di-compartmental bis-(2-hydroxyisophtalamide) macrocyclic ligand
 and its mononuclear Cu(II) and Ni(II) complexes.
;
_journal_issue 40
_journal_name_full 'Dalton transactions (Cambridge, England : 2003)'
_journal_page_first 12457
_journal_page_last 12467
_journal_paper_doi 10.1039/c2dt31586f
_journal_volume 41
_journal_year 2012
_chemical_formula_moiety '0.5(C56 H68 N8 O12), C32 H72 N2'
_chemical_formula_sum 'C60 H106 N6 O6'
_chemical_formula_weight 1007.51
_chemical_name_systematic
;
?
;
_space_group_crystal_system monoclinic
_space_group_IT_number 14
_space_group_name_Hall '-P 2ybc'
_space_group_name_H-M_alt 'P 1 21/c 1'
_symmetry_space_group_name_Hall '-P 2ybc'
_symmetry_space_group_name_H-M 'P 1 21/c 1'
_atom_sites_solution_hydrogens difmap
_atom_sites_solution_primary direct
_atom_sites_solution_secondary difmap
_audit_creation_date 2011-09-28
_audit_creation_method
;
Olex2 1.1-beta
(compiled 2011.09.07 svn.r1971, GUI svn.r3863)
;
_cell_angle_alpha 90.00
_cell_angle_beta 100.921(10)
_cell_angle_gamma 90.00
_cell_formula_units_Z 2
_cell_length_a 10.1559(3)
_cell_length_b 17.4972(6)
_cell_length_c 16.9057(5)
_cell_measurement_reflns_used 3441
_cell_measurement_temperature 120
_cell_measurement_theta_max 25.50
_cell_measurement_theta_min 2.33
_cell_volume 2949.73(19)
_computing_cell_refinement 'SAINT v6.45A (Bruker, 2003)'
_computing_data_collection 'SMART v5.625 (Bruker, 2001)'
_computing_data_reduction 'SAINT v6.45A (Bruker, 2003)'
_computing_molecular_graphics
;
O. V. Dolomanov, L. J. Bourhis, R. J. Gildea, J. A. K. Howard and H. Puschmann,
OLEX2: a complete structure solution, refinement and analysis program.
J. Appl. Cryst. (2009). 42, 339-341.
;
_computing_publication_material
;
O. V. Dolomanov, L. J. Bourhis, R. J. Gildea, J. A. K. Howard and H. Puschmann,
OLEX2: a complete structure solution, refinement and analysis program.
J. Appl. Cryst. (2009). 42, 339-341.
;
_computing_structure_refinement
;
XL, G.M. Sheldrick, Acta Cryst.
(2008). A64, 112-122
;
_computing_structure_solution
;
XS, G.M. Sheldrick, Acta Cryst.
(2008). A64, 112-122
;
_diffrn_ambient_temperature 120
_diffrn_detector 'CCD area detector'
_diffrn_detector_area_resol_mean 5.6
_diffrn_detector_type 'Bruker SMART CCD 6000 area detector'
_diffrn_measured_fraction_theta_full 0.998
_diffrn_measured_fraction_theta_max 0.998
_diffrn_measurement_device 'three-circle diffractometer'
_diffrn_measurement_device_type 'Bruker SMART CCD 6000 area detector'
_diffrn_measurement_method '\w scans'
_diffrn_radiation_monochromator graphite
_diffrn_radiation_probe x-ray
_diffrn_radiation_type MoK\a
_diffrn_radiation_wavelength 0.71073
_diffrn_radiation_xray_symbol K-L~3~
_diffrn_reflns_av_R_equivalents 0.1023
_diffrn_reflns_av_unetI/netI 0.0839
_diffrn_reflns_limit_h_max 13
_diffrn_reflns_limit_h_min -13
_diffrn_reflns_limit_k_max 23
_diffrn_reflns_limit_k_min -23
_diffrn_reflns_limit_l_max 22
_diffrn_reflns_limit_l_min -22
_diffrn_reflns_number 33608
_diffrn_reflns_theta_full 28.00
_diffrn_reflns_theta_max 28.00
_diffrn_reflns_theta_min 2.35
_diffrn_source 'sealed X-ray tube'
_diffrn_source_current 10.0
_diffrn_source_power 0.3
_diffrn_source_target Mo
_diffrn_source_voltage 30.0
_exptl_absorpt_coefficient_mu 0.072
_exptl_absorpt_correction_T_max 1.0000
_exptl_absorpt_correction_T_min 0.2782
_exptl_absorpt_correction_type multi-scan
_exptl_absorpt_process_details
;
SADABS-2006/1 (Bruker,2006) was used for absorption correction.
R(int) was 0.0787 before and 0.0454 after correction.
The Ratio of minimum to maximum transmission is 0.2782.
The \l/2 correction factor is 0.0015.
;
_exptl_crystal_colour 'clear light colourless'
_exptl_crystal_colour_lustre clear
_exptl_crystal_colour_modifier light
_exptl_crystal_colour_primary colourless
_exptl_crystal_density_diffrn 1.134
_exptl_crystal_density_method 'not measured'
_exptl_crystal_description prism
_exptl_crystal_F_000 1112
_exptl_crystal_size_max 0.24
_exptl_crystal_size_mid 0.12
_exptl_crystal_size_min 0.1
_refine_diff_density_max 0.385
_refine_diff_density_min -0.321
_refine_diff_density_rms 0.081
_refine_ls_extinction_coef 0.020(2)
_refine_ls_extinction_expression Fc^*^=kFc[1+0.001xFc^2^\l^3^/sin(2\q)]^-1/4^
_refine_ls_extinction_method SHELXL
_refine_ls_goodness_of_fit_ref 1.016
_refine_ls_hydrogen_treatment refall
_refine_ls_matrix_type full
_refine_ls_number_parameters 538
_refine_ls_number_reflns 7107
_refine_ls_number_restraints 0
_refine_ls_restrained_S_all 1.016
_refine_ls_R_factor_all 0.1308
_refine_ls_R_factor_gt 0.0641
_refine_ls_shift/su_max 0.000
_refine_ls_shift/su_mean 0.000
_refine_ls_structure_factor_coef Fsqd
_refine_ls_weighting_details 'calc w=1/[\s^2^(Fo^2^)+(0.1000P)^2^+0.0000P] where P=(Fo^2^+2Fc^2^)/3'
_refine_ls_weighting_scheme calc
_refine_ls_wR_factor_gt 0.1546
_refine_ls_wR_factor_ref 0.1872
_reflns_number_gt 3968
_reflns_number_total 7107
_reflns_threshold_expression >2sigma(I)
_cod_data_source_file c2dt31586f.txt
_cod_data_source_block dbl30_LH4(NBu4)2
_cod_original_cell_volume 2949.73(16)
_cod_database_code 7020455

loop_
_space_group_symop_id
_space_group_symop_operation_xyz
1 'x, y, z'
2 '-x, y+1/2, -z+1/2'
3 '-x, -y, -z'
4 'x, -y-1/2, z-1/2'

loop_
_atom_site_label
_atom_site_type_symbol
_atom_site_fract_x
_atom_site_fract_y
_atom_site_fract_z
_atom_site_U_iso_or_equiv
_atom_site_adp_type
_atom_site_occupancy
_atom_site_symmetry_multiplicity
_atom_site_calc_flag
O1 O 0.02178(16) 0.58137(8) 0.49625(10) 0.0293(4) Uani 1 1 d
O2 O -0.30546(15) 0.71609(9) 0.39536(10) 0.0276(4) Uani 1 1 d
O3 O 0.29667(15) 0.65901(9) 0.69486(9) 0.0262(4) Uani 1 1 d
N1 N -0.1984(2) 0.60253(11) 0.39613(12) 0.0270(5) Uani 1 1 d
N2 N 0.22815(19) 0.56149(11) 0.60816(12) 0.0266(5) Uani 1 1 d
C1 C 0.0062(2) 0.64824(11) 0.52615(13) 0.0206(5) Uani 1 1 d
C2 C -0.1032(2) 0.69785(12) 0.49240(13) 0.0202(4) Uani 1 1 d
C3 C -0.1117(2) 0.77101(12) 0.52326(13) 0.0216(5) Uani 1 1 d
C4 C -0.0192(2) 0.80026(12) 0.58782(13) 0.0216(5) Uani 1 1 d
C5 C 0.0854(2) 0.75144(12) 0.62129(13) 0.0208(5) Uani 1 1 d
C6 C 0.0999(2) 0.67774(12) 0.59377(13) 0.0201(4) Uani 1 1 d
C7 C -0.2105(2) 0.67325(12) 0.42385(13) 0.0207(5) Uani 1 1 d
C8 C -0.2940(2) 0.56511(14) 0.33430(14) 0.0258(5) Uani 1 1 d
C9 C 0.2168(2) 0.63217(12) 0.63723(13) 0.0204(4) Uani 1 1 d
C10 C 0.3403(2) 0.51078(13) 0.63689(14) 0.0245(5) Uani 1 1 d
C11 C -0.0263(2) 0.88105(13) 0.62243(14) 0.0272(5) Uani 1 1 d
C12 C -0.1483(3) 0.92517(16) 0.5789(2) 0.0418(7) Uani 1 1 d
C13 C -0.0348(3) 0.87515(17) 0.71203(17) 0.0378(6) Uani 1 1 d
C14 C 0.0997(3) 0.92542(15) 0.6143(2) 0.0366(6) Uani 1 1 d
H1 H -0.129(3) 0.5837(16) 0.4167(17) 0.036(8) Uiso 1 1 d
H2 H 0.168(3) 0.5525(15) 0.5675(17) 0.034(7) Uiso 1 1 d
H3 H -0.185(2) 0.8031(14) 0.4972(15) 0.026(6) Uiso 1 1 d
H5 H 0.158(3) 0.7652(17) 0.6702(19) 0.053(9) Uiso 1 1 d
H8A H -0.250(2) 0.5536(13) 0.2874(14) 0.018(6) Uiso 1 1 d
H8B H -0.366(3) 0.5959(17) 0.3177(18) 0.043(8) Uiso 1 1 d
H10A H 0.395(2) 0.4994(14) 0.5940(14) 0.024(6) Uiso 1 1 d
H10B H 0.404(2) 0.5380(13) 0.6823(15) 0.025(6) Uiso 1 1 d
H12A H -0.245(3) 0.9010(17) 0.5828(18) 0.049(8) Uiso 1 1 d
H12B H -0.147(3) 0.9305(15) 0.5214(18) 0.036(7) Uiso 1 1 d
H12C H -0.152(3) 0.9713(19) 0.6047(19) 0.055(9) Uiso 1 1 d
H13A H -0.121(3) 0.8488(16) 0.7167(16) 0.043(8) Uiso 1 1 d
H13B H -0.036(3) 0.9284(17) 0.7324(16) 0.038(7) Uiso 1 1 d
H13C H 0.057(3) 0.8490(18) 0.7432(19) 0.057(9) Uiso 1 1 d
H14A H 0.105(3) 0.9325(15) 0.5569(18) 0.036(7) Uiso 1 1 d
H14B H 0.105(3) 0.9712(17) 0.6417(17) 0.045(8) Uiso 1 1 d
H14C H 0.178(3) 0.9019(17) 0.6410(17) 0.041(8) Uiso 1 1 d
N3 N 0.33874(18) 0.73085(11) 0.92994(11) 0.0233(4) Uani 1 1 d
C15 C 0.1927(2) 0.70745(15) 0.92197(14) 0.0250(5) Uani 1 1 d
C16 C 0.1240(2) 0.67856(16) 0.84035(15) 0.0296(5) Uani 1 1 d
C17 C -0.0222(3) 0.66115(17) 0.83979(16) 0.0344(6) Uani 1 1 d
C18 C -0.0930(3) 0.62807(19) 0.76058(17) 0.0386(6) Uani 1 1 d
C19 C 0.3503(2) 0.80477(14) 0.88487(14) 0.0267(5) Uani 1 1 d
C20 C 0.3016(3) 0.87576(15) 0.92071(17) 0.0363(6) Uani 1 1 d
C21 C 0.3053(3) 0.94477(15) 0.86529(16) 0.0348(6) Uani 1 1 d
C22 C 0.2806(4) 1.01925(17) 0.9048(2) 0.0501(8) Uani 1 1 d
C23 C 0.3935(2) 0.73934(15) 1.01984(13) 0.0253(5) Uani 1 1 d
C24 C 0.5393(3) 0.76154(17) 1.04269(14) 0.0314(6) Uani 1 1 d
C25 C 0.5786(3) 0.77764(15) 1.13306(15) 0.0338(6) Uani 1 1 d
C26 C 0.5540(4) 0.71179(18) 1.18625(17) 0.0448(7) Uani 1 1 d
C27 C 0.4185(2) 0.67169(14) 0.89239(14) 0.0262(5) Uani 1 1 d
C28 C 0.4246(3) 0.59256(14) 0.92926(16) 0.0317(6) Uani 1 1 d
C29 C 0.4617(3) 0.53292(16) 0.87098(17) 0.0388(6) Uani 1 1 d
C30 C 0.5929(3) 0.5483(2) 0.8450(2) 0.0572(9) Uani 1 1 d
H15A H 0.146(3) 0.7505(16) 0.9380(16) 0.035(7) Uiso 1 1 d
H15B H 0.193(2) 0.6683(15) 0.9588(16) 0.031(7) Uiso 1 1 d
H16A H 0.131(3) 0.7167(17) 0.7971(18) 0.042(8) Uiso 1 1 d
H16B H 0.162(3) 0.629(2) 0.825(2) 0.067(10) Uiso 1 1 d
H17A H -0.041(3) 0.6288(18) 0.8899(19) 0.055(9) Uiso 1 1 d
H17B H -0.069(3) 0.7092(19) 0.8497(19) 0.055(9) Uiso 1 1 d
H18A H -0.088(3) 0.6620(17) 0.7111(18) 0.047(8) Uiso 1 1 d
H18B H -0.191(4) 0.6174(18) 0.7645(19) 0.061(9) Uiso 1 1 d
H18C H -0.045(4) 0.583(2) 0.748(2) 0.080(12) Uiso 1 1 d
H19A H 0.447(3) 0.8086(16) 0.8816(16) 0.041(8) Uiso 1 1 d
H19B H 0.299(2) 0.7986(14) 0.8293(16) 0.032(7) Uiso 1 1 d
H20A H 0.207(3) 0.8689(17) 0.9313(18) 0.051(8) Uiso 1 1 d
H20B H 0.370(3) 0.8843(19) 0.977(2) 0.066(10) Uiso 1 1 d
H21A H 0.395(4) 0.9470(19) 0.849(2) 0.063(10) Uiso 1 1 d
H21B H 0.226(3) 0.9396(17) 0.816(2) 0.056(9) Uiso 1 1 d
H22A H 0.286(3) 1.0614(18) 0.8668(18) 0.046(8) Uiso 1 1 d
H22B H 0.189(4) 1.014(2) 0.913(2) 0.084(13) Uiso 1 1 d
H22C H 0.359(4) 1.028(2) 0.959(2) 0.087(12) Uiso 1 1 d
H23A H 0.336(2) 0.7753(13) 1.0363(13) 0.012(5) Uiso 1 1 d
H23B H 0.376(2) 0.6855(14) 1.0423(13) 0.020(6) Uiso 1 1 d
H24A H 0.551(2) 0.8079(15) 1.0104(16) 0.029(7) Uiso 1 1 d
H24B H 0.594(3) 0.7234(18) 1.0279(19) 0.051(9) Uiso 1 1 d
H25A H 0.522(3) 0.8275(17) 1.1440(16) 0.043(8) Uiso 1 1 d
H25B H 0.680(3) 0.7904(17) 1.1385(19) 0.054(9) Uiso 1 1 d
H26A H 0.457(4) 0.7033(19) 1.190(2) 0.066(10) Uiso 1 1 d
H26B H 0.597(3) 0.7266(18) 1.246(2) 0.057(9) Uiso 1 1 d
H26C H 0.589(4) 0.655(2) 1.167(2) 0.085(12) Uiso 1 1 d
H27A H 0.504(2) 0.6940(13) 0.8967(13) 0.016(6) Uiso 1 1 d
H27B H 0.372(3) 0.6699(15) 0.8337(17) 0.037(7) Uiso 1 1 d
H28A H 0.495(3) 0.5868(15) 0.9817(17) 0.038(7) Uiso 1 1 d
H28B H 0.334(3) 0.5780(15) 0.9432(16) 0.039(7) Uiso 1 1 d
H29A H 0.467(3) 0.476(2) 0.900(2) 0.065(10) Uiso 1 1 d
H29B H 0.387(2) 0.5338(14) 0.8225(15) 0.028(7) Uiso 1 1 d
H30A H 0.577(4) 0.603(2) 0.823(2) 0.069(11) Uiso 1 1 d
H30B H 0.622(3) 0.505(2) 0.816(2) 0.068(10) Uiso 1 1 d
H30C H 0.667(4) 0.550(2) 0.895(3) 0.086(12) Uiso 1 1 d

loop_
_atom_site_aniso_label
_atom_site_aniso_U_11
_atom_site_aniso_U_22
_atom_site_aniso_U_33
_atom_site_aniso_U_23
_atom_site_aniso_U_13
_atom_site_aniso_U_12
O1 0.0284(9) 0.0188(8) 0.0350(9) -0.0059(7) -0.0088(7) 0.0045(6)
O2 0.0251(8) 0.0265(9) 0.0281(9) -0.0005(7) -0.0030(7) 0.0082(7)
O3 0.0278(8) 0.0251(8) 0.0229(8) -0.0027(7) -0.0024(6) 0.0025(7)
N1 0.0220(10) 0.0183(10) 0.0353(11) -0.0006(8) -0.0083(9) 0.0015(8)
N2 0.0247(10) 0.0201(10) 0.0294(11) -0.0030(8) -0.0091(8) 0.0042(8)
C1 0.0205(10) 0.0145(10) 0.0255(11) 0.0029(8) 0.0011(9) -0.0008(8)
C2 0.0189(10) 0.0183(11) 0.0231(11) 0.0010(9) 0.0034(8) -0.0011(8)
C3 0.0202(10) 0.0198(11) 0.0251(11) 0.0015(9) 0.0047(9) 0.0017(9)
C4 0.0232(11) 0.0171(10) 0.0255(11) -0.0009(9) 0.0072(9) -0.0009(8)
C5 0.0215(11) 0.0200(11) 0.0213(11) 0.0022(9) 0.0050(9) -0.0019(8)
C6 0.0211(10) 0.0150(10) 0.0230(11) 0.0032(8) 0.0013(8) -0.0008(8)
C7 0.0196(10) 0.0191(11) 0.0234(11) 0.0033(9) 0.0038(8) -0.0015(8)
C8 0.0240(12) 0.0222(12) 0.0269(12) 0.0008(9) -0.0058(10) 0.0005(9)
C9 0.0209(10) 0.0186(11) 0.0215(11) 0.0031(8) 0.0033(9) -0.0022(8)
C10 0.0217(11) 0.0205(11) 0.0284(12) 0.0000(9) -0.0028(9) 0.0020(9)
C11 0.0263(12) 0.0200(11) 0.0342(13) -0.0043(10) 0.0031(10) 0.0033(9)
C12 0.0393(16) 0.0255(14) 0.0555(19) -0.0118(13) -0.0037(13) 0.0109(12)
C13 0.0408(16) 0.0337(15) 0.0412(16) -0.0138(12) 0.0140(13) -0.0009(12)
C14 0.0389(15) 0.0184(12) 0.0540(19) -0.0077(12) 0.0127(13) -0.0031(11)
N3 0.0217(9) 0.0286(10) 0.0192(9) -0.0011(8) 0.0023(7) -0.0010(8)
C15 0.0209(11) 0.0295(13) 0.0246(12) 0.0002(10) 0.0040(9) -0.0007(10)
C16 0.0253(12) 0.0390(14) 0.0239(12) -0.0003(11) 0.0028(9) -0.0041(11)
C17 0.0259(12) 0.0429(16) 0.0336(14) -0.0053(12) 0.0036(10) -0.0067(11)
C18 0.0306(14) 0.0488(17) 0.0341(15) -0.0006(13) 0.0002(11) -0.0108(13)
C19 0.0262(12) 0.0292(13) 0.0236(12) 0.0036(10) 0.0020(10) -0.0022(10)
C20 0.0442(16) 0.0300(14) 0.0356(14) 0.0053(11) 0.0098(12) 0.0052(12)
C21 0.0361(14) 0.0317(14) 0.0334(14) 0.0049(11) -0.0017(12) -0.0035(11)
C22 0.072(2) 0.0281(15) 0.0470(18) 0.0095(13) 0.0044(17) 0.0042(15)
C23 0.0280(12) 0.0292(13) 0.0183(11) -0.0033(10) 0.0033(9) 0.0019(10)
C24 0.0282(13) 0.0409(15) 0.0235(12) -0.0034(11) 0.0010(10) -0.0007(11)
C25 0.0307(13) 0.0386(15) 0.0285(13) -0.0062(11) -0.0037(10) -0.0011(11)
C26 0.057(2) 0.0435(17) 0.0296(15) 0.0020(12) -0.0021(13) 0.0064(15)
C27 0.0237(12) 0.0346(13) 0.0195(11) -0.0036(10) 0.0020(9) -0.0011(10)
C28 0.0355(14) 0.0287(13) 0.0300(13) -0.0007(10) 0.0036(11) 0.0035(11)
C29 0.0522(17) 0.0304(14) 0.0325(14) -0.0025(11) 0.0043(13) 0.0056(12)
C30 0.0398(17) 0.072(3) 0.057(2) -0.0221(19) 0.0022(15) 0.0195(16)

loop_
_atom_type_symbol
_atom_type_description
_atom_type_scat_dispersion_real
_atom_type_scat_dispersion_imag
_atom_type_scat_source
C C 0.0033 0.0016 'International Tables Vol C Tables 4.2.6.8 and 6.1.1.4'
H H 0.0000 0.0000 'International Tables Vol C Tables 4.2.6.8 and 6.1.1.4'
N N 0.0061 0.0033 'International Tables Vol C Tables 4.2.6.8 and 6.1.1.4'
O O 0.0106 0.0060 'International Tables Vol C Tables 4.2.6.8 and 6.1.1.4'

loop_
_geom_angle_atom_site_label_1
_geom_angle_atom_site_label_2
_geom_angle_atom_site_label_3
_geom_angle
_geom_angle_site_symmetry_1
_geom_angle_site_symmetry_3
C7 N1 C8 125.5(2) . .
C7 N1 H1 111(2) . .
C8 N1 H1 123(2) . .
C9 N2 C10 123.79(19) . .
C9 N2 H2 111.8(18) . .
C10 N2 H2 124.0(18) . .
O1 C1 C2 122.11(18) . .
O1 C1 C6 121.56(18) . .
C6 C1 C2 116.31(18) . .
C1 C2 C7 121.86(18) . .
C3 C2 C1 120.29(19) . .
C3 C2 C7 117.86(18) . .
C2 C3 C4 123.4(2) . .
C2 C3 H3 117.3(14) . .
C4 C3 H3 119.2(14) . .
C3 C4 C5 116.12(19) . .
C3 C4 C11 124.22(19) . .
C5 C4 C11 119.66(19) . .
C4 C5 H5 123.9(17) . .
C6 C5 C4 123.6(2) . .
C6 C5 H5 112.5(17) . .
C1 C6 C9 122.76(19) . .
C5 C6 C1 120.27(19) . .
C5 C6 C9 116.97(18) . .
O2 C7 N1 122.6(2) . .
O2 C7 C2 121.61(19) . .
N1 C7 C2 115.83(18) . .
N1 C8 C10 111.79(19) . 3_566
N1 C8 H8A 108.8(13) . .
N1 C8 H8B 110.2(18) . .
C10 C8 H8A 106.9(13) 3_566 .
C10 C8 H8B 109.8(18) 3_566 .
H8A C8 H8B 109(2) . .
O3 C9 N2 123.28(19) . .
O3 C9 C6 121.59(19) . .
N2 C9 C6 115.13(18) . .
N2 C10 C8 111.76(19) . 3_566
N2 C10 H10A 112.4(13) . .
N2 C10 H10B 108.1(13) . .
C8 C10 H10A 107.6(14) 3_566 .
C8 C10 H10B 110.8(13) 3_566 .
H10A C10 H10B 106.0(19) . .
C4 C11 C13 109.2(2) . .
C12 C11 C4 112.0(2) . .
C12 C11 C13 108.5(2) . .
C14 C11 C4 109.5(2) . .
C14 C11 C12 108.5(2) . .
C14 C11 C13 109.2(2) . .
C11 C12 H12A 115.9(16) . .
C11 C12 H12B 111.7(16) . .
C11 C12 H12C 108.6(19) . .
H12A C12 H12B 106(2) . .
H12A C12 H12C 101(2) . .
H12B C12 H12C 113(3) . .
C11 C13 H13A 108.7(16) . .
C11 C13 H13B 106.5(16) . .
C11 C13 H13C 107.8(17) . .
H13A C13 H13B 110(2) . .
H13A C13 H13C 117(2) . .
H13B C13 H13C 107(2) . .
C11 C14 H14A 111.0(16) . .
C11 C14 H14B 111.4(18) . .
C11 C14 H14C 112.6(18) . .
H14A C14 H14B 112(2) . .
H14A C14 H14C 109(2) . .
H14B C14 H14C 100(2) . .
C15 N3 C23 106.29(17) . .
C15 N3 C27 111.52(18) . .
C19 N3 C15 110.64(18) . .
C19 N3 C23 111.69(17) . .
C19 N3 C27 105.77(17) . .
C23 N3 C27 111.04(17) . .
N3 C15 H15A 106.9(16) . .
N3 C15 H15B 105.0(16) . .
C16 C15 N3 116.4(2) . .
C16 C15 H15A 110.7(15) . .
C16 C15 H15B 108.0(16) . .
H15A C15 H15B 109(2) . .
C15 C16 C17 110.8(2) . .
C15 C16 H16A 111.0(16) . .
C15 C16 H16B 112.8(19) . .
C17 C16 H16A 109.5(16) . .
C17 C16 H16B 105(2) . .
H16A C16 H16B 108(3) . .
C16 C17 H17A 115.1(16) . .
C16 C17 H17B 109.3(18) . .
C18 C17 C16 112.6(2) . .
C18 C17 H17A 112.0(17) . .
C18 C17 H17B 108.0(18) . .
H17A C17 H17B 99(2) . .
C17 C18 H18A 114.0(16) . .
C17 C18 H18B 108.4(19) . .
C17 C18 H18C 109(2) . .
H18A C18 H18B 111(2) . .
H18A C18 H18C 101(3) . .
H18B C18 H18C 114(3) . .
N3 C19 H19A 104.9(16) . .
N3 C19 H19B 107.8(15) . .
C20 C19 N3 116.0(2) . .
C20 C19 H19A 111.7(16) . .
C20 C19 H19B 108.4(15) . .
H19A C19 H19B 108(2) . .
C19 C20 C21 110.8(2) . .
C19 C20 H20A 111.5(17) . .
C19 C20 H20B 105.5(18) . .
C21 C20 H20A 109.5(17) . .
C21 C20 H20B 110.3(18) . .
H20A C20 H20B 109(2) . .
C20 C21 H21A 109.3(19) . .
C20 C21 H21B 108.2(17) . .
C22 C21 C20 112.6(2) . .
C22 C21 H21A 109.1(19) . .
C22 C21 H21B 105.1(17) . .
H21A C21 H21B 113(3) . .
C21 C22 H22A 108.7(17) . .
C21 C22 H22B 103(2) . .
C21 C22 H22C 110(2) . .
H22A C22 H22B 110(3) . .
H22A C22 H22C 108(3) . .
H22B C22 H22C 116(3) . .
N3 C23 H23A 103.4(13) . .
N3 C23 H23B 102.8(12) . .
C24 C23 N3 115.83(19) . .
C24 C23 H23A 112.9(13) . .
C24 C23 H23B 111.2(12) . .
H23A C23 H23B 110.0(18) . .
C23 C24 C25 111.2(2) . .
C23 C24 H24A 106.3(14) . .
C23 C24 H24B 110.5(19) . .
C25 C24 H24A 111.2(15) . .
C25 C24 H24B 110.2(19) . .
H24A C24 H24B 107(2) . .
C24 C25 H25A 105.8(15) . .
C24 C25 H25B 101.2(17) . .
C26 C25 C24 114.4(2) . .
C26 C25 H25A 111.2(15) . .
C26 C25 H25B 112.6(17) . .
H25A C25 H25B 111(2) . .
C25 C26 H26A 115(2) . .
C25 C26 H26B 107.5(17) . .
C25 C26 H26C 114.2(19) . .
H26A C26 H26B 102(3) . .
H26A C26 H26C 105(3) . .
H26B C26 H26C 113(2) . .
N3 C27 H27A 103.9(14) . .
N3 C27 H27B 104.0(15) . .
C28 C27 N3 115.62(19) . .
C28 C27 H27A 112.5(14) . .
C28 C27 H27B 110.4(15) . .
H27A C27 H27B 110(2) . .
C27 C28 C29 110.7(2) . .
C27 C28 H28A 114.2(15) . .
C27 C28 H28B 110.7(15) . .
C29 C28 H28A 105.8(15) . .
C29 C28 H28B 108.7(15) . .
H28A C28 H28B 106(2) . .
C28 C29 H29A 109.0(17) . .
C28 C29 H29B 106.0(14) . .
C30 C29 C28 114.0(3) . .
C30 C29 H29A 108.4(17) . .
C30 C29 H29B 109.4(14) . .
H29A C29 H29B 110(2) . .
C29 C30 H30A 101(2) . .
C29 C30 H30B 112(2) . .
C29 C30 H30C 109(2) . .
H30A C30 H30B 125(3) . .
H30A C30 H30C 108(3) . .
H30B C30 H30C 101(3) . .

loop_
_geom_bond_atom_site_label_1
_geom_bond_atom_site_label_2
_geom_bond_distance
_geom_bond_site_symmetry_2
O1 C1 1.296(3) .
O2 C7 1.244(2) .
O3 C9 1.236(2) .
N1 C7 1.337(3) .
N1 C8 1.442(3) .
N1 H1 0.80(3) .
N2 C9 1.344(3) .
N2 C10 1.453(3) .
N2 H2 0.84(3) .
C1 C2 1.440(3) .
C1 C6 1.437(3) .
C2 C3 1.391(3) .
C2 C7 1.496(3) .
C3 C4 1.395(3) .
C3 H3 0.97(2) .
C4 C5 1.397(3) .
C4 C11 1.537(3) .
C5 C6 1.388(3) .
C5 H5 1.03(3) .
C6 C9 1.502(3) .
C8 C10 1.519(3) 3_566
C8 H8A 1.00(2) .
C8 H8B 0.91(3) .
C10 C8 1.519(3) 3_566
C10 H10A 1.01(2) .
C10 H10B 1.02(2) .
C11 C12 1.525(3) .
C11 C13 1.537(4) .
C11 C14 1.525(4) .
C12 H12A 1.08(3) .
C12 H12B 0.98(3) .
C12 H12C 0.92(3) .
C13 H13A 1.00(3) .
C13 H13B 0.99(3) .
C13 H13C 1.08(3) .
C14 H14A 0.99(3) .
C14 H14B 0.92(3) .
C14 H14C 0.93(3) .
N3 C15 1.520(3) .
N3 C19 1.517(3) .
N3 C23 1.524(3) .
N3 C27 1.525(3) .
C15 C16 1.510(3) .
C15 H15A 0.96(3) .
C15 H15B 0.92(3) .
C16 C17 1.514(3) .
C16 H16A 1.00(3) .
C16 H16B 1.00(4) .
C17 C18 1.510(4) .
C17 H17A 1.07(3) .
C17 H17B 1.00(3) .
C18 H18A 1.04(3) .
C18 H18B 1.02(3) .
C18 H18C 0.96(4) .
C19 C20 1.506(4) .
C19 H19A 0.99(3) .
C19 H19B 0.99(3) .
C20 C21 1.533(4) .
C20 H20A 1.02(3) .
C20 H20B 1.08(3) .
C21 C22 1.507(4) .
C21 H21A 1.00(4) .
C21 H21B 1.04(3) .
C22 H22A 0.99(3) .
C22 H22B 0.97(4) .
C22 H22C 1.10(4) .
C23 C24 1.508(3) .
C23 H23A 0.94(2) .
C23 H23B 1.04(2) .
C24 C25 1.530(3) .
C24 H24A 1.00(3) .
C24 H24B 0.93(3) .
C25 C26 1.511(4) .
C25 H25A 1.08(3) .
C25 H25B 1.04(3) .
C26 H26A 1.01(4) .
C26 H26B 1.06(3) .
C26 H26C 1.13(4) .
C27 C28 1.515(3) .
C27 H27A 0.94(2) .
C27 H27B 1.02(3) .
C28 C29 1.530(4) .
C28 H28A 1.03(3) .
C28 H28B 1.02(3) .
C29 C30 1.505(5) .
C29 H29A 1.11(3) .
C29 H29B 1.01(2) .
C30 H30A 1.04(4) .
C30 H30B 0.98(4) .
C30 H30C 1.02(4) .

loop_
_geom_hbond_atom_site_label_D
_geom_hbond_atom_site_label_H
_geom_hbond_atom_site_label_A
_geom_hbond_distance_DH
_geom_hbond_distance_HA
_geom_hbond_distance_DA
_geom_hbond_angle_DHA
N1 H1 O1 0.80(3) 1.83(3) 2.563(2) 151(3)
N2 H2 O1 0.84(3) 1.80(3) 2.567(2) 151(3)
